data_4119649
loop_
_publ_author_name
'Han-Yuan Gong'
'Brett M. Rambo'
'Vincent M. Lynch'
'Karin M. Keller'
'Jonathan L. Sessler'

_publ_contact_author_address
;
Department of Chemistry & Biochemistry, 
1 University Station A5300,
University of Texas at Austin, Austin, Texas, 78712-0165, USA;
College of Chemistry, Beijing Normal University, Beijing, 100875 (P. R. China); 
Department of Chemistry, Yonsei University, Seoul, 120-749, Korea;
;
_publ_contact_author_email
;
hyg2070@iccas.ac.cn; sessler@mail.utexas.edu
;
_publ_contact_author_name
;
Han-Yuan Gong and Jonathan L. Sessler
;
_publ_section_title
;
 "Texas-Sized" Molecular Boxes: Building Blocks for the Construction of
 Anion-Induced Supramolecular Species via Self-Assembly
;
_journal_name_full 'Journal of the American Chemical Society'
_journal_page_first 6330
_journal_page_last 6337
_journal_paper_doi 10.1021/ja401893w
_journal_volume 135
_journal_year 2013
_chemical_formula_sum 'C42 H40 F24 N12 P4'
_chemical_formula_weight 1292.74
_chemical_name_common
;
cyclo[2](2,6-di(1H-imidazol-1-yl)pyridine)[2](1,2-dimethylenebenzene)
_ 4 PF6_ 2 CH3CN
;
_chemical_name_systematic
; 
 ? 
;
_space_group_IT_number 14
_symmetry_cell_setting monoclinic
_symmetry_space_group_name_Hall '-P 2ybc'
_symmetry_space_group_name_H-M 'P 1 21/c 1'
_atom_sites_solution_hydrogens geom
_atom_sites_solution_primary direct
_atom_sites_solution_secondary difmap
_audit_creation_method SHELXL-97
_cell_angle_alpha 90.00
_cell_angle_beta 99.36(3)
_cell_angle_gamma 90.00
_cell_formula_units_Z 2
_cell_length_a 9.0278(18)
_cell_length_b 26.585(5)
_cell_length_c 11.142(2)
_cell_measurement_reflns_used 4656
_cell_measurement_temperature 223(2)
_cell_measurement_theta_max 25.00
_cell_measurement_theta_min 3.06
_cell_volume 2638.5(9)
_computing_cell_refinement 'CrystalClear (Rigaku Inc., 2008)'
_computing_data_collection 'CrystalClear (Rigaku Inc., 2008)'
_computing_data_reduction 'CrystalClear (Rigaku Inc., 2008)'
_computing_structure_refinement 'SHELXL-97 (Sheldrick, 1997)'
_computing_structure_solution 'SHELXS-97 (Sheldrick, 1990)'
_diffrn_ambient_temperature 223(2)
_diffrn_detector_area_resol_mean 13.6612
_diffrn_measured_fraction_theta_full 0.998
_diffrn_measured_fraction_theta_max 0.998
_diffrn_measurement_device
;
Mercury2 (2x2 bin mode)
;
_diffrn_measurement_method dtprofit.ref
_diffrn_radiation_monochromator graphite
_diffrn_radiation_source 'fine-focus sealed tube'
_diffrn_radiation_type MoK\a
_diffrn_radiation_wavelength 0.71073
_diffrn_reflns_av_R_equivalents 0.1376
_diffrn_reflns_av_sigmaI/netI 0.1061
_diffrn_reflns_limit_h_max 10
_diffrn_reflns_limit_h_min -10
_diffrn_reflns_limit_k_max 31
_diffrn_reflns_limit_k_min -31
_diffrn_reflns_limit_l_max 13
_diffrn_reflns_limit_l_min -13
_diffrn_reflns_number 22494
_diffrn_reflns_theta_full 25.00
_diffrn_reflns_theta_max 25.00
_diffrn_reflns_theta_min 3.06
_diffrn_standards_number 6219
_exptl_absorpt_coefficient_mu 0.274
_exptl_absorpt_correction_T_max 1.0000
_exptl_absorpt_correction_T_min 0.4967
_exptl_absorpt_correction_type multi-scan
_exptl_crystal_colour colorless
_exptl_crystal_density_diffrn 1.627
_exptl_crystal_description plate
_exptl_crystal_F_000 1304
_exptl_crystal_size_max 0.260
_exptl_crystal_size_mid 0.211
_exptl_crystal_size_min 0.036
_refine_diff_density_max 0.627
_refine_diff_density_min -0.447
_refine_diff_density_rms 0.076
_refine_ls_extinction_coef 0.0014(5)
_refine_ls_extinction_expression Fc^*^=kFc[1+0.001xFc^2^\l^3^/sin(2\q)]^-1/4^
_refine_ls_extinction_method SHELXL
_refine_ls_goodness_of_fit_ref 0.985
_refine_ls_hydrogen_treatment constr
_refine_ls_matrix_type full
_refine_ls_number_parameters 371
_refine_ls_number_reflns 4656
_refine_ls_number_restraints 246
_refine_ls_restrained_S_all 0.988
_refine_ls_R_factor_all 0.1602
_refine_ls_R_factor_gt 0.0876
_refine_ls_shift/su_max 0.000
_refine_ls_shift/su_mean 0.000
_refine_ls_structure_factor_coef Fsqd
_refine_ls_weighting_details 'calc w=1/[\s^2^(Fo^2^)+(0.0500P)^2^+12.0000P] where P=(Fo^2^+2Fc^2^)/3'
_refine_ls_weighting_scheme calc
_refine_ls_wR_factor_gt 0.1738
_refine_ls_wR_factor_ref 0.2150
_reflns_number_gt 2645
_reflns_number_total 4656
_reflns_threshold_expression >2sigma(I)
_cod_data_source_file ja401893w_si_003.cif
_cod_data_source_block macrocycle2b
_cod_database_code 4119649

loop_
_symmetry_equiv_pos_as_xyz
'x, y, z'
'-x, y+1/2, -z+1/2'
'-x, -y, -z'
'x, -y-1/2, z-1/2'

loop_
_atom_site_label
_atom_site_type_symbol
_atom_site_fract_x
_atom_site_fract_y
_atom_site_fract_z
_atom_site_U_iso_or_equiv
_atom_site_adp_type
_atom_site_occupancy
_atom_site_symmetry_multiplicity
_atom_site_calc_flag
_atom_site_refinement_flags
P1 P 0.2154(2) 0.53757(6) 0.40114(16) 0.0421(5) Uani 1 1 d U
P2 P 0.07336(19) 0.67552(6) -0.13526(16) 0.0422(5) Uani 1 1 d U
N1 N 0.1464(5) 0.35915(18) 0.6181(5) 0.0368(12) Uani 1 1 d U
N1A N 0.4969(7) 0.6340(3) 0.2032(6) 0.0693(19) Uani 1 1 d U
N2 N 0.1735(5) 0.40408(17) 0.7822(4) 0.0344(12) Uani 1 1 d U
N3 N 0.2895(5) 0.48176(18) 0.8249(4) 0.0335(12) Uani 1 1 d U
N4 N 0.4187(5) 0.55680(16) 0.8545(4) 0.0326(11) Uani 1 1 d U
N5 N 0.5548(5) 0.59182(17) 0.7358(5) 0.0381(12) Uani 1 1 d U
F1 F 0.0926(6) 0.5566(2) 0.4759(5) 0.1005(18) Uani 1 1 d U
F2 F 0.3262(6) 0.57985(15) 0.4607(4) 0.0867(16) Uani 1 1 d U
F3 F 0.1065(6) 0.49451(18) 0.3418(4) 0.0889(16) Uani 1 1 d U
F4 F 0.3391(5) 0.51763(17) 0.3261(4) 0.0775(14) Uani 1 1 d U
F5 F 0.1528(5) 0.57391(15) 0.2898(4) 0.0646(12) Uani 1 1 d U
F6 F 0.2797(5) 0.49997(13) 0.5111(3) 0.0573(11) Uani 1 1 d U
F7 F 0.0604(10) 0.6283(2) -0.2134(5) 0.156(3) Uani 1 1 d U
F8 F 0.0807(7) 0.7246(2) -0.0542(5) 0.114(2) Uani 1 1 d U
F9 F 0.2394(6) 0.6848(2) -0.1448(7) 0.141(3) Uani 1 1 d U
F10 F -0.0932(6) 0.6691(2) -0.1120(7) 0.137(3) Uani 1 1 d U
F11 F 0.1269(6) 0.6414(2) -0.0192(4) 0.0975(17) Uani 1 1 d U
F12 F 0.0151(7) 0.71007(18) -0.2480(4) 0.0973(17) Uani 1 1 d U
C1 C 0.1368(7) 0.3439(2) 0.4876(6) 0.0432(16) Uani 1 1 d U
H1A H 0.1181 0.3734 0.4362 0.052 Uiso 1 1 calc R
H1B H 0.0534 0.3209 0.4659 0.052 Uiso 1 1 calc R
C1A C 0.2827(9) 0.6861(3) 0.2713(7) 0.064(2) Uani 1 1 d U
H1AA H 0.3202 0.7044 0.3442 0.096 Uiso 1 1 calc R
H1AB H 0.2035 0.6640 0.2862 0.096 Uiso 1 1 calc R
H1AC H 0.2445 0.7094 0.2078 0.096 Uiso 1 1 calc R
C2 C 0.1810(6) 0.4046(2) 0.6633(6) 0.0371(15) Uani 1 1 d U
H2A H 0.2063 0.4323 0.6196 0.045 Uiso 1 1 calc R
C2A C 0.4043(8) 0.6565(3) 0.2342(6) 0.0503(18) Uani 1 1 d U
C3 C 0.1170(7) 0.3280(2) 0.7109(6) 0.0443(16) Uani 1 1 d U
H3A H 0.0908 0.2942 0.7039 0.053 Uiso 1 1 calc R
C4 C 0.1331(7) 0.3558(2) 0.8133(6) 0.0441(16) Uani 1 1 d U
H4A H 0.1198 0.3448 0.8901 0.053 Uiso 1 1 calc R
C5 C 0.2025(6) 0.4463(2) 0.8618(5) 0.0334(14) Uani 1 1 d U
C6 C 0.1454(7) 0.4481(2) 0.9702(5) 0.0383(15) Uani 1 1 d U
H6A H 0.0829 0.4229 0.9913 0.046 Uiso 1 1 calc R
C7 C 0.1857(7) 0.4890(2) 1.0454(6) 0.0463(17) Uani 1 1 d U
H7A H 0.1517 0.4912 1.1197 0.056 Uiso 1 1 calc R
C8 C 0.2767(7) 0.5266(2) 1.0107(6) 0.0396(15) Uani 1 1 d U
H8A H 0.3055 0.5543 1.0599 0.048 Uiso 1 1 calc R
C9 C 0.3221(6) 0.5206(2) 0.8987(5) 0.0346(14) Uani 1 1 d U
C10 C 0.4577(7) 0.5554(2) 0.7431(6) 0.0383(15) Uani 1 1 d U
H10A H 0.4223 0.5326 0.6818 0.046 Uiso 1 1 calc R
C11 C 0.4939(7) 0.5968(2) 0.9195(6) 0.0419(16) Uani 1 1 d U
H11A H 0.4865 0.6066 0.9984 0.050 Uiso 1 1 calc R
C12 C 0.5795(7) 0.6184(2) 0.8450(6) 0.0445(16) Uani 1 1 d U
H12A H 0.6429 0.6459 0.8631 0.053 Uiso 1 1 calc R
C13 C 0.6306(7) 0.6019(2) 0.6303(6) 0.0426(16) Uani 1 1 d U
H13A H 0.5906 0.5795 0.5641 0.051 Uiso 1 1 calc R
H13B H 0.7370 0.5949 0.6525 0.051 Uiso 1 1 calc R
C14 C 0.6093(7) 0.6562(2) 0.5876(5) 0.0348(14) Uani 1 1 d U
C15 C 0.4771(7) 0.6813(2) 0.6007(6) 0.0455(17) Uani 1 1 d U
H15A H 0.4037 0.6646 0.6349 0.055 Uiso 1 1 calc R
C16 C 0.4534(9) 0.7310(3) 0.5634(7) 0.061(2) Uani 1 1 d U
H16A H 0.3642 0.7472 0.5713 0.073 Uiso 1 1 calc R
C17 C 0.5631(10) 0.7559(3) 0.5147(8) 0.074(2) Uani 1 1 d U
H17A H 0.5490 0.7894 0.4911 0.089 Uiso 1 1 calc R
C18 C 0.6943(9) 0.7313(3) 0.5009(7) 0.065(2) Uani 1 1 d U
H18A H 0.7678 0.7487 0.4681 0.077 Uiso 1 1 calc R
C19 C 0.7191(7) 0.6813(2) 0.5349(6) 0.0415(16) Uani 1 1 d U

loop_
_atom_site_aniso_label
_atom_site_aniso_U_11
_atom_site_aniso_U_22
_atom_site_aniso_U_33
_atom_site_aniso_U_23
_atom_site_aniso_U_13
_atom_site_aniso_U_12
P1 0.0451(11) 0.0370(9) 0.0451(10) 0.0012(8) 0.0096(8) 0.0047(8)
P2 0.0403(10) 0.0404(10) 0.0463(10) 0.0021(8) 0.0085(8) -0.0029(8)
N1 0.033(3) 0.035(3) 0.044(3) -0.001(2) 0.012(2) -0.003(2)
N1A 0.055(4) 0.075(5) 0.080(5) -0.004(4) 0.019(4) 0.014(4)
N2 0.031(3) 0.031(3) 0.043(3) 0.000(2) 0.009(2) 0.002(2)
N3 0.031(3) 0.031(3) 0.040(3) -0.003(2) 0.011(2) -0.002(2)
N4 0.035(3) 0.026(3) 0.037(3) -0.002(2) 0.006(2) 0.000(2)
N5 0.035(3) 0.028(3) 0.052(3) -0.001(2) 0.008(3) -0.003(2)
F1 0.096(4) 0.125(4) 0.093(4) 0.017(3) 0.052(3) 0.051(3)
F2 0.113(4) 0.047(3) 0.088(3) 0.001(2) -0.022(3) -0.026(3)
F3 0.100(4) 0.087(3) 0.072(3) 0.006(3) -0.008(3) -0.044(3)
F4 0.083(3) 0.083(3) 0.075(3) 0.014(3) 0.037(3) 0.036(3)
F5 0.065(3) 0.061(3) 0.064(3) 0.025(2) 0.002(2) 0.013(2)
F6 0.085(3) 0.041(2) 0.043(2) 0.0058(17) 0.002(2) 0.002(2)
F7 0.295(9) 0.062(3) 0.088(4) -0.034(3) -0.034(5) 0.036(4)
F8 0.131(5) 0.086(4) 0.110(4) -0.039(3) -0.023(4) 0.024(3)
F9 0.068(4) 0.143(5) 0.228(7) 0.055(5) 0.067(4) 0.012(4)
F10 0.059(3) 0.147(5) 0.207(7) 0.067(5) 0.030(4) -0.014(3)
F11 0.110(4) 0.093(4) 0.082(3) 0.033(3) -0.006(3) 0.010(3)
F12 0.156(5) 0.074(3) 0.057(3) 0.019(2) 0.003(3) 0.020(3)
C1 0.042(4) 0.047(4) 0.043(4) -0.010(3) 0.012(3) -0.011(3)
C1A 0.077(5) 0.052(5) 0.071(5) -0.001(4) 0.033(4) 0.008(4)
C2 0.032(3) 0.035(3) 0.044(4) 0.000(3) 0.005(3) -0.005(3)
C2A 0.050(4) 0.050(4) 0.051(4) 0.000(3) 0.006(4) -0.008(4)
C3 0.051(4) 0.031(3) 0.053(4) -0.004(3) 0.015(3) -0.011(3)
C4 0.046(4) 0.037(4) 0.051(4) 0.005(3) 0.014(3) -0.002(3)
C5 0.033(3) 0.029(3) 0.037(3) -0.003(3) 0.002(3) 0.009(3)
C6 0.038(4) 0.041(4) 0.039(4) 0.005(3) 0.015(3) 0.003(3)
C7 0.055(4) 0.050(4) 0.039(4) 0.000(3) 0.024(3) 0.010(3)
C8 0.043(4) 0.038(4) 0.041(4) -0.005(3) 0.017(3) 0.007(3)
C9 0.031(3) 0.032(3) 0.039(3) 0.003(3) 0.000(3) 0.007(3)
C10 0.040(4) 0.032(3) 0.043(4) 0.001(3) 0.009(3) 0.002(3)
C11 0.038(4) 0.040(4) 0.046(4) -0.011(3) 0.002(3) -0.002(3)
C12 0.047(4) 0.033(3) 0.053(4) -0.013(3) 0.006(3) -0.007(3)
C13 0.036(4) 0.035(3) 0.061(4) -0.003(3) 0.018(3) 0.005(3)
C14 0.035(3) 0.026(3) 0.044(4) -0.007(3) 0.008(3) -0.003(3)
C15 0.050(4) 0.034(4) 0.056(4) 0.004(3) 0.017(3) 0.002(3)
C16 0.069(5) 0.053(5) 0.063(5) 0.004(4) 0.021(4) 0.021(4)
C17 0.104(7) 0.039(4) 0.091(6) 0.009(4) 0.052(5) 0.018(4)
C18 0.083(6) 0.042(4) 0.080(5) 0.005(4) 0.046(5) -0.003(4)
C19 0.051(4) 0.029(3) 0.046(4) -0.008(3) 0.013(3) -0.001(3)

loop_
_atom_type_symbol
_atom_type_description
_atom_type_scat_dispersion_real
_atom_type_scat_dispersion_imag
_atom_type_scat_source
C C 0.0033 0.0016 'International Tables Vol C Tables 4.2.6.8 and 6.1.1.4'
H H 0.0000 0.0000 'International Tables Vol C Tables 4.2.6.8 and 6.1.1.4'
N N 0.0061 0.0033 'International Tables Vol C Tables 4.2.6.8 and 6.1.1.4'
F F 0.0171 0.0103 'International Tables Vol C Tables 4.2.6.8 and 6.1.1.4'
P P 0.1023 0.0942 'International Tables Vol C Tables 4.2.6.8 and 6.1.1.4'

loop_
_geom_angle_atom_site_label_1
_geom_angle_atom_site_label_2
_geom_angle_atom_site_label_3
_geom_angle
_geom_angle_site_symmetry_1
_geom_angle_site_symmetry_3
F1 P1 F2 90.1(3) . .
F1 P1 F3 90.6(3) . .
F2 P1 F3 179.1(3) . .
F1 P1 F4 179.2(3) . .
F2 P1 F4 90.4(3) . .
F3 P1 F4 88.9(3) . .
F1 P1 F5 91.5(3) . .
F2 P1 F5 90.9(2) . .
F3 P1 F5 89.7(2) . .
F4 P1 F5 89.1(2) . .
F1 P1 F6 89.7(3) . .
F2 P1 F6 89.8(2) . .
F3 P1 F6 89.5(2) . .
F4 P1 F6 89.8(2) . .
F5 P1 F6 178.6(2) . .
F7 P2 F9 94.4(5) . .
F7 P2 F10 91.1(5) . .
F9 P2 F10 173.9(4) . .
F7 P2 F12 92.3(3) . .
F9 P2 F12 93.1(3) . .
F10 P2 F12 89.4(3) . .
F7 P2 F8 178.0(4) . .
F9 P2 F8 87.6(4) . .
F10 P2 F8 87.0(4) . .
F12 P2 F8 87.3(3) . .
F7 P2 F11 88.8(3) . .
F9 P2 F11 88.6(3) . .
F10 P2 F11 88.7(3) . .
F12 P2 F11 177.8(3) . .
F8 P2 F11 91.6(3) . .
C2 N1 C3 108.8(5) . .
C2 N1 C1 126.0(5) . .
C3 N1 C1 125.2(5) . .
C2 N2 C4 108.3(5) . .
C2 N2 C5 124.9(5) . .
C4 N2 C5 126.8(5) . .
C9 N3 C5 116.3(5) . .
C10 N4 C11 108.7(5) . .
C10 N4 C9 124.2(5) . .
C11 N4 C9 127.0(5) . .
C10 N5 C12 109.5(5) . .
C10 N5 C13 125.5(5) . .
C12 N5 C13 125.0(5) . .
N1 C1 C19 111.3(5) . 3_666
N1 C1 H1A 109.4 . .
C19 C1 H1A 109.4 3_666 .
N1 C1 H1B 109.4 . .
C19 C1 H1B 109.4 3_666 .
H1A C1 H1B 108.0 . .
C2A C1A H1AA 109.5 . .
C2A C1A H1AB 109.5 . .
H1AA C1A H1AB 109.5 . .
C2A C1A H1AC 109.5 . .
H1AA C1A H1AC 109.5 . .
H1AB C1A H1AC 109.5 . .
N1 C2 N2 108.6(5) . .
N1 C2 H2A 125.7 . .
N2 C2 H2A 125.7 . .
N1A C2A C1A 178.6(8) . .
C4 C3 N1 107.4(5) . .
C4 C3 H3A 126.3 . .
N1 C3 H3A 126.3 . .
C3 C4 N2 106.9(6) . .
C3 C4 H4A 126.6 . .
N2 C4 H4A 126.6 . .
N3 C5 C6 124.4(5) . .
N3 C5 N2 115.0(5) . .
C6 C5 N2 120.6(5) . .
C7 C6 C5 117.0(6) . .
C7 C6 H6A 121.5 . .
C5 C6 H6A 121.5 . .
C6 C7 C8 120.4(6) . .
C6 C7 H7A 119.8 . .
C8 C7 H7A 119.8 . .
C9 C8 C7 116.3(6) . .
C9 C8 H8A 121.9 . .
C7 C8 H8A 121.9 . .
N3 C9 C8 125.6(6) . .
N3 C9 N4 113.3(5) . .
C8 C9 N4 121.1(5) . .
N5 C10 N4 108.3(5) . .
N5 C10 H10A 125.9 . .
N4 C10 H10A 125.9 . .
C12 C11 N4 106.5(5) . .
C12 C11 H11A 126.8 . .
N4 C11 H11A 126.8 . .
C11 C12 N5 107.1(5) . .
C11 C12 H12A 126.5 . .
N5 C12 H12A 126.5 . .
N5 C13 C14 111.6(5) . .
N5 C13 H13A 109.3 . .
C14 C13 H13A 109.3 . .
N5 C13 H13B 109.3 . .
C14 C13 H13B 109.3 . .
H13A C13 H13B 108.0 . .
C15 C14 C19 119.4(6) . .
C15 C14 C13 119.2(5) . .
C19 C14 C13 121.4(5) . .
C16 C15 C14 121.1(6) . .
C16 C15 H15A 119.5 . .
C14 C15 H15A 119.5 . .
C17 C16 C15 119.4(7) . .
C17 C16 H16A 120.3 . .
C15 C16 H16A 120.3 . .
C16 C17 C18 120.0(7) . .
C16 C17 H17A 120.0 . .
C18 C17 H17A 120.0 . .
C17 C18 C19 121.6(7) . .
C17 C18 H18A 119.2 . .
C19 C18 H18A 119.2 . .
C18 C19 C14 118.5(6) . .
C18 C19 C1 118.8(6) . 3_666
C14 C19 C1 122.7(5) . 3_666

loop_
_geom_bond_atom_site_label_1
_geom_bond_atom_site_label_2
_geom_bond_distance
_geom_bond_site_symmetry_2
P1 F1 1.575(5) .
P1 F2 1.577(4) .
P1 F3 1.582(5) .
P1 F4 1.591(4) .
P1 F5 1.601(4) .
P1 F6 1.615(4) .
P2 F7 1.523(5) .
P2 F9 1.539(5) .
P2 F10 1.576(5) .
P2 F12 1.576(5) .
P2 F8 1.582(5) .
P2 F11 1.589(5) .
N1 C2 1.328(7) .
N1 C3 1.384(7) .
N1 C1 1.498(7) .
N1A C2A 1.127(8) .
N2 C2 1.338(7) .
N2 C4 1.393(7) .
N2 C5 1.428(7) .
N3 C9 1.323(7) .
N3 C5 1.333(7) .
N4 C10 1.344(7) .
N4 C11 1.399(7) .
N4 C9 1.439(7) .
N5 C10 1.317(7) .
N5 C12 1.394(8) .
N5 C13 1.477(7) .
C1 C19 1.520(9) 3_666
C1 H1A 0.9700 .
C1 H1B 0.9700 .
C1A C2A 1.464(10) .
C1A H1AA 0.9600 .
C1A H1AB 0.9600 .
C1A H1AC 0.9600 .
C2 H2A 0.9300 .
C3 C4 1.347(9) .
C3 H3A 0.9300 .
C4 H4A 0.9300 .
C5 C6 1.389(8) .
C6 C7 1.385(9) .
C6 H6A 0.9300 .
C7 C8 1.389(9) .
C7 H7A 0.9300 .
C8 C9 1.385(8) .
C8 H8A 0.9300 .
C10 H10A 0.9300 .
C11 C12 1.351(9) .
C11 H11A 0.9300 .
C12 H12A 0.9300 .
C13 C14 1.523(8) .
C13 H13A 0.9700 .
C13 H13B 0.9700 .
C14 C15 1.396(8) .
C14 C19 1.401(8) .
C15 C16 1.391(9) .
C15 H15A 0.9300 .
C16 C17 1.374(10) .
C16 H16A 0.9300 .
C17 C18 1.384(10) .
C17 H17A 0.9300 .
C18 C19 1.391(9) .
C18 H18A 0.9300 .
C19 C1 1.520(9) 3_666
